data_4319526
loop_
_publ_author_name
'Oliver Just'
'William S. Rees'

_publ_section_title
;
 Synthesis and Single-Crystal X-ray Diffraction Examination of a
 Structurally Homologous Series of Tetracoordinate Heteroleptic Anionic
 Lanthanide Complexes: Ln{N[Si(CH3)2CH2CH2Si(CH3)2]}3(\m-Cl)Li(L)3 [Ln =
 Sm, Eu, Gd, Tb, Dy, Ho, Er, Tm, Yb; (L)3= (THF)3, (Et2O)3, (THF)2(Et2O)]
;
_journal_name_full 'Inorganic Chemistry'
_journal_page_first 1751
_journal_page_last 1755
_journal_paper_doi 10.1021/ic9912023
_journal_volume 40
_journal_year 2001
_chemical_formula_sum 'C30 H78 Cl Li N3 O3 Si6 Yb'
_chemical_formula_weight 912.92
_chemical_name_systematic
; 
? 
;
_space_group_IT_number 14
_symmetry_cell_setting monoclinic
_symmetry_space_group_name_Hall '-P 2yn'
_symmetry_space_group_name_H-M 'P 1 21/n 1'
_atom_sites_solution_hydrogens geom
_atom_sites_solution_primary direct
_atom_sites_solution_secondary difmap
_audit_creation_method SHELXL-97
_cell_angle_alpha 90.00
_cell_angle_beta 98.2000(4)
_cell_angle_gamma 90.00
_cell_formula_units_Z 4
_cell_length_a 12.6763(2)
_cell_length_b 20.6996(3)
_cell_length_c 18.7475(2)
_cell_measurement_temperature 173(2)
_cell_volume 4868.94(12)
_computing_structure_refinement 'SHELXL-97 (Sheldrick, 1997)'
_computing_structure_solution 'SHELXS-97 (Sheldrick, 1990)'
_diffrn_ambient_temperature 173(2)
_diffrn_measured_fraction_theta_full 0.998
_diffrn_measured_fraction_theta_max 0.998
_diffrn_radiation_monochromator graphite
_diffrn_radiation_source 'fine-focus sealed tube'
_diffrn_radiation_type MoK\a
_diffrn_radiation_wavelength 0.71073
_diffrn_reflns_av_R_equivalents 0.0448
_diffrn_reflns_av_sigmaI/netI 0.0405
_diffrn_reflns_limit_h_max 15
_diffrn_reflns_limit_h_min -16
_diffrn_reflns_limit_k_max 24
_diffrn_reflns_limit_k_min -26
_diffrn_reflns_limit_l_max 23
_diffrn_reflns_limit_l_min -23
_diffrn_reflns_number 40080
_diffrn_reflns_theta_full 26.70
_diffrn_reflns_theta_max 26.70
_diffrn_reflns_theta_min 1.47
_exptl_absorpt_coefficient_mu 2.152
_exptl_crystal_density_diffrn 1.245
_exptl_crystal_density_method 'not measured'
_exptl_crystal_F_000 1908
_refine_diff_density_max 1.605
_refine_diff_density_min -0.741
_refine_diff_density_rms 0.091
_refine_ls_extinction_coef 0.00033(8)
_refine_ls_extinction_expression Fc^*^=kFc[1+0.001xFc^2^\l^3^/sin(2\q)]^-1/4^
_refine_ls_extinction_method SHELXL
_refine_ls_goodness_of_fit_ref 1.037
_refine_ls_hydrogen_treatment mixed
_refine_ls_matrix_type full
_refine_ls_number_parameters 480
_refine_ls_number_reflns 10279
_refine_ls_number_restraints 0
_refine_ls_restrained_S_all 1.037
_refine_ls_R_factor_all 0.0527
_refine_ls_R_factor_gt 0.0349
_refine_ls_shift/su_max 0.022
_refine_ls_shift/su_mean 0.001
_refine_ls_structure_factor_coef Fsqd
_refine_ls_weighting_details 'calc w=1/[\s^2^(Fo^2^)+(0.0409P)^2^+6.8373P] where P=(Fo^2^+2Fc^2^)/3'
_refine_ls_weighting_scheme calc
_refine_ls_wR_factor_gt 0.0830
_refine_ls_wR_factor_ref 0.0919
_reflns_number_gt 8088
_reflns_number_total 10279
_reflns_threshold_expression >2sigma(I)
_cod_data_source_file ic9912023_9.cif
_cod_data_source_block just25
_cod_original_cell_volume 4868.95(12)
_cod_database_code 4319526

loop_
_symmetry_equiv_pos_as_xyz
'x, y, z'
'-x+1/2, y+1/2, -z+1/2'
'-x, -y, -z'
'x-1/2, -y-1/2, z-1/2'

loop_
_atom_site_label
_atom_site_type_symbol
_atom_site_fract_x
_atom_site_fract_y
_atom_site_fract_z
_atom_site_U_iso_or_equiv
_atom_site_adp_type
_atom_site_occupancy
_atom_site_symmetry_multiplicity
_atom_site_calc_flag
_atom_site_refinement_flags
_atom_site_disorder_assembly
_atom_site_disorder_group
Yb Yb 0.885600(14) 0.149663(8) 0.712967(8) 0.02904(7) Uani 1 1 d . . .
Si1 Si 0.76235(10) 0.00341(6) 0.69248(6) 0.0399(3) Uani 1 1 d . . .
Si2 Si 0.64716(10) 0.09566(6) 0.60388(6) 0.0404(3) Uani 1 1 d . . .
Si3 Si 0.88831(14) 0.29834(7) 0.62004(7) 0.0542(4) Uani 1 1 d . . .
Si4 Si 1.01116(12) 0.19854(7) 0.57272(6) 0.0478(3) Uani 1 1 d . . .
Si6 Si 0.96354(10) 0.21729(6) 0.87871(6) 0.0419(3) Uani 1 1 d . . .
Si5 Si 0.74161(10) 0.21601(7) 0.84442(7) 0.0443(3) Uani 1 1 d . . .
N1 N 0.7571(3) 0.08424(16) 0.66870(16) 0.0336(7) Uani 1 1 d . . .
N2 N 0.9262(3) 0.21895(17) 0.63370(17) 0.0382(8) Uani 1 1 d . . .
N3 N 0.8588(3) 0.19740(17) 0.81256(16) 0.0351(8) Uani 1 1 d . . .
C1 C 0.6217(4) -0.0245(3) 0.6632(3) 0.0577(14) Uani 1 1 d . . .
H1A H 0.6191 -0.0699 0.6559 0.070(12) Uiso 1 1 calc R . .
H1B H 0.5771 -0.0134 0.6980 0.070(12) Uiso 1 1 calc R . .
C2 C 0.5874(4) 0.0121(3) 0.5915(3) 0.0616(15) Uani 1 1 d . . .
H2A H 0.5119 0.0145 0.5815 0.091(15) Uiso 1 1 calc R . .
H2B H 0.6131 -0.0096 0.5528 0.091(15) Uiso 1 1 calc R . .
C3 C 0.8523(5) -0.0430(3) 0.6411(4) 0.0758(18) Uani 1 1 d . . .
H3A H 0.8539 -0.0870 0.6558 0.095(12) Uiso 1 1 calc R . .
H3B H 0.9221 -0.0255 0.6502 0.095(12) Uiso 1 1 calc R . .
H3C H 0.8267 -0.0404 0.5910 0.095(12) Uiso 1 1 calc R . .
C4 C 0.8062(4) -0.0095(3) 0.7917(3) 0.0580(14) Uani 1 1 d . . .
H4A H 0.8130 -0.0544 0.8013 0.070(10) Uiso 1 1 calc R . .
H4B H 0.7547 0.0085 0.8182 0.070(10) Uiso 1 1 calc R . .
H4C H 0.8730 0.0111 0.8055 0.070(10) Uiso 1 1 calc R . .
C5 C 0.5464(4) 0.1516(3) 0.6331(3) 0.0633(15) Uani 1 1 d . . .
H5A H 0.4838 0.1512 0.5985 0.084(12) Uiso 1 1 calc R . .
H5B H 0.5747 0.1942 0.6371 0.084(12) Uiso 1 1 calc R . .
H5C H 0.5293 0.1381 0.6785 0.084(12) Uiso 1 1 calc R . .
C6 C 0.6794(4) 0.1272(3) 0.5165(2) 0.0572(14) Uani 1 1 d . . .
H6A H 0.7122 0.1684 0.5238 0.075(10) Uiso 1 1 calc R . .
H6B H 0.6157 0.1311 0.4833 0.075(10) Uiso 1 1 calc R . .
H6C H 0.7267 0.0982 0.4977 0.075(10) Uiso 1 1 calc R . .
C7 C 0.9633(7) 0.3245(3) 0.5446(3) 0.089(2) Uani 1 1 d . . .
H7A H 0.9232 0.3555 0.5147 0.111(19) Uiso 1 1 calc R . .
H7B H 1.0300 0.3430 0.5635 0.111(19) Uiso 1 1 calc R . .
C8 C 0.9797(6) 0.2626(3) 0.5013(3) 0.0732(18) Uani 1 1 d . . .
H8A H 1.0370 0.2677 0.4742 0.078(13) Uiso 1 1 calc R . .
H8B H 0.9169 0.2520 0.4694 0.078(13) Uiso 1 1 calc R . .
C9 C 0.7429(6) 0.3088(3) 0.5917(4) 0.093(2) Uani 1 1 d . . .
H9A H 0.7262 0.3535 0.5890 0.123(16) Uiso 1 1 calc R . .
H9B H 0.7050 0.2886 0.6259 0.123(16) Uiso 1 1 calc R . .
H9C H 0.7232 0.2895 0.5458 0.123(16) Uiso 1 1 calc R . .
C10 C 0.9247(6) 0.3511(2) 0.7000(3) 0.0668(16) Uani 1 1 d . . .
H10A H 0.8993 0.3937 0.6890 0.074(10) Uiso 1 1 calc R . .
H10B H 1.0000 0.3520 0.7124 0.074(10) Uiso 1 1 calc R . .
H10C H 0.8934 0.3347 0.7394 0.074(10) Uiso 1 1 calc R . .
C11 C 0.9905(4) 0.1148(3) 0.5370(3) 0.0578(14) Uani 1 1 d . . .
H11A H 1.0381 0.1067 0.5032 0.079(11) Uiso 1 1 calc R . .
H11B H 0.9191 0.1102 0.5139 0.079(11) Uiso 1 1 calc R . .
H11C H 1.0037 0.0848 0.5756 0.079(11) Uiso 1 1 calc R . .
C12 C 1.1531(5) 0.2066(3) 0.6133(3) 0.0782(19) Uani 1 1 d . . .
H12A H 1.1674 0.2502 0.6272 0.122(16) Uiso 1 1 calc R . .
H12B H 1.1977 0.1942 0.5790 0.122(16) Uiso 1 1 calc R . .
H12C H 1.1668 0.1795 0.6545 0.122(16) Uiso 1 1 calc R . .
C13 C 0.7866(4) 0.2547(3) 0.9353(3) 0.0634(15) Uani 1 1 d . . .
H13A H 0.7415 0.2899 0.9429 0.083(14) Uiso 1 1 calc R . .
H13B H 0.7844 0.2241 0.9729 0.083(14) Uiso 1 1 calc R . .
C14 C 0.9017(4) 0.2784(3) 0.9344(3) 0.0628(15) Uani 1 1 d . . .
H14A H 0.9395 0.2802 0.9820 0.071(12) Uiso 1 1 calc R . .
H14B H 0.9020 0.3201 0.9134 0.071(12) Uiso 1 1 calc R . .
C15 C 0.6596(4) 0.1427(3) 0.8559(3) 0.0626(15) Uani 1 1 d . . .
H15A H 0.5961 0.1552 0.8738 0.080(11) Uiso 1 1 calc R . .
H15B H 0.6991 0.1140 0.8891 0.080(11) Uiso 1 1 calc R . .
H15C H 0.6418 0.1217 0.8107 0.080(11) Uiso 1 1 calc R . .
C16 C 0.6564(5) 0.2744(3) 0.7863(3) 0.0772(18) Uani 1 1 d . . .
H16A H 0.5931 0.2826 0.8065 0.103(14) Uiso 1 1 calc R . .
H16B H 0.6383 0.2567 0.7394 0.103(14) Uiso 1 1 calc R . .
H16C H 0.6943 0.3137 0.7833 0.103(14) Uiso 1 1 calc R . .
C17 C 1.0829(4) 0.2490(3) 0.8433(3) 0.0604(14) Uani 1 1 d . . .
H17A H 1.1421 0.2488 0.8807 0.081(11) Uiso 1 1 calc R . .
H17B H 1.0695 0.2919 0.8264 0.081(11) Uiso 1 1 calc R . .
H17C H 1.0983 0.2224 0.8047 0.081(11) Uiso 1 1 calc R . .
C18 C 1.0070(5) 0.1455(3) 0.9360(3) 0.0671(16) Uani 1 1 d . . .
H18A H 1.0573 0.1587 0.9758 0.097(13) Uiso 1 1 calc R . .
H18B H 1.0388 0.1146 0.9083 0.097(13) Uiso 1 1 calc R . .
H18C H 0.9469 0.1268 0.9531 0.097(13) Uiso 1 1 calc R . .
Cl Cl 1.05317(9) 0.08028(6) 0.74888(6) 0.0455(3) Uani 1 1 d . . .
Li Li 1.1927(6) 0.0046(4) 0.7912(4) 0.0404(16) Uani 1 1 d . . .
O1 O 1.1507(3) -0.05592(17) 0.86188(17) 0.0554(9) Uani 1 1 d . . .
O2 O 1.3193(3) 0.05038(18) 0.8322(2) 0.0602(9) Uani 1 1 d . . .
O3 O 1.2208(3) -0.04308(17) 0.70730(17) 0.0536(8) Uani 1 1 d . . .
C19 C 1.1755(6) -0.0075(4) 0.9810(3) 0.092(2) Uani 1 1 d . . .
H19A H 1.1412 -0.0015 1.0223 0.100 Uiso 1 1 calc R . .
H19B H 1.2055 0.0323 0.9685 0.100 Uiso 1 1 calc R . .
H19C H 1.2304 -0.0388 0.9911 0.100 Uiso 1 1 calc R . .
C20 C 1.0907(7) -0.0318(4) 0.9154(4) 0.116(3) Uani 1 1 d . . .
H20A H 1.0474 -0.0650 0.9309 0.100 Uiso 1 1 calc R . .
H20B H 1.0461 0.0028 0.8966 0.100 Uiso 1 1 calc R . .
C21 C 1.1809(7) -0.1207(4) 0.8707(5) 0.110(3) Uani 1 1 d . . .
H21A H 1.2173 -0.1266 0.9182 0.100 Uiso 1 1 calc R . .
H21B H 1.2294 -0.1306 0.8380 0.100 Uiso 1 1 calc R . .
C22 C 1.0874(6) -0.1676(3) 0.8583(4) 0.092(2) Uani 1 1 d . . .
H22A H 1.1097 -0.2089 0.8767 0.100 Uiso 1 1 calc R . .
H22B H 1.0630 -0.1709 0.8081 0.100 Uiso 1 1 calc R . .
H22C H 1.0312 -0.1523 0.8823 0.100 Uiso 1 1 calc R . .
C23 C 1.3465(6) 0.1595(3) 0.7912(5) 0.098(2) Uani 1 1 d . . .
H23A H 1.3382 0.2033 0.8045 0.100 Uiso 1 1 calc R . .
H23B H 1.2999 0.1504 0.7481 0.100 Uiso 1 1 calc R . .
H23C H 1.4181 0.1523 0.7836 0.100 Uiso 1 1 calc R . .
C24 C 1.3210(6) 0.1170(3) 0.8489(4) 0.083(2) Uani 1 1 d . . .
H24A H 1.3719 0.1241 0.8905 0.100 Uiso 1 1 calc R . .
H24B H 1.2532 0.1289 0.8606 0.100 Uiso 1 1 calc R . .
C25 C 1.4215(5) 0.0194(5) 0.8406(5) 0.129(4) Uani 1 1 d . . .
H25A H 1.4127 -0.0196 0.8135 0.100 Uiso 1 1 calc R . .
H25B H 1.4671 0.0462 0.8174 0.100 Uiso 1 1 calc R . .
C26 C 1.4757(9) 0.0039(5) 0.9053(6) 0.185(6) Uani 1 1 d . . .
H26A H 1.5418 -0.0152 0.8990 0.100 Uiso 1 1 calc R . .
H26B H 1.4352 -0.0258 0.9288 0.100 Uiso 1 1 calc R . .
H26C H 1.4882 0.0419 0.9337 0.100 Uiso 1 1 calc R . .
C27 C 1.1629(6) -0.1503(3) 0.6637(4) 0.083(2) Uani 1 1 d . . .
C28 C 1.1345(6) -0.0813(4) 0.6738(4) 0.063(3) Uani 0.674(13) 1 d P . .
C28' C 1.2457(13) -0.1072(8) 0.6994(10) 0.061(6) Uani 0.326(13) 1 d P . .
C29 C 1.3008(7) -0.0258(6) 0.6615(5) 0.072(4) Uani 0.667(19) 1 d P . .
C29' C 1.1999(19) -0.0034(10) 0.6331(10) 0.074(9) Uani 0.333(19) 1 d P . .
C30 C 1.2588(12) 0.0260(9) 0.6098(9) 0.086(5) Uani 0.667(19) 1 d P . .
C30' C 1.306(3) 0.023(2) 0.613(2) 0.113(16) Uani 0.333(19) 1 d P . .

loop_
_atom_site_aniso_label
_atom_site_aniso_U_11
_atom_site_aniso_U_22
_atom_site_aniso_U_33
_atom_site_aniso_U_23
_atom_site_aniso_U_13
_atom_site_aniso_U_12
Yb 0.03670(10) 0.02947(10) 0.02089(9) 0.00118(7) 0.00388(6) 0.00144(8)
Si1 0.0458(7) 0.0355(7) 0.0376(6) 0.0038(5) 0.0031(5) -0.0043(5)
Si2 0.0441(7) 0.0495(8) 0.0260(5) -0.0002(5) -0.0006(5) 0.0043(6)
Si3 0.0930(11) 0.0341(7) 0.0342(6) 0.0055(5) 0.0040(7) 0.0035(7)
Si4 0.0639(9) 0.0524(8) 0.0295(6) 0.0055(6) 0.0148(6) -0.0045(7)
Si6 0.0469(7) 0.0495(8) 0.0287(6) -0.0058(5) 0.0034(5) -0.0129(6)
Si5 0.0438(7) 0.0534(8) 0.0360(6) -0.0120(6) 0.0071(5) 0.0022(6)
N1 0.044(2) 0.0315(18) 0.0237(15) 0.0022(13) -0.0004(14) 0.0029(15)
N2 0.053(2) 0.0341(19) 0.0277(17) 0.0030(14) 0.0077(15) -0.0010(16)
N3 0.0422(19) 0.039(2) 0.0236(16) -0.0039(14) 0.0043(14) -0.0014(16)
C1 0.064(3) 0.058(3) 0.048(3) 0.002(2) -0.004(2) -0.021(3)
C2 0.059(3) 0.077(4) 0.043(3) -0.002(3) -0.013(2) -0.012(3)
C3 0.091(5) 0.043(3) 0.100(5) -0.002(3) 0.036(4) 0.005(3)
C4 0.059(3) 0.060(3) 0.050(3) 0.021(2) -0.010(2) -0.010(3)
C5 0.056(3) 0.088(4) 0.045(3) -0.002(3) 0.003(2) 0.023(3)
C6 0.063(3) 0.075(4) 0.031(2) 0.007(2) 0.001(2) 0.014(3)
C7 0.167(7) 0.048(3) 0.054(3) 0.017(3) 0.027(4) -0.008(4)
C8 0.118(5) 0.068(4) 0.037(3) 0.014(3) 0.023(3) -0.001(4)
C9 0.116(6) 0.059(4) 0.091(5) -0.004(3) -0.030(4) 0.033(4)
C10 0.105(5) 0.039(3) 0.057(3) -0.003(2) 0.012(3) 0.003(3)
C11 0.061(3) 0.069(4) 0.046(3) -0.008(3) 0.014(2) 0.012(3)
C12 0.070(4) 0.109(5) 0.061(4) 0.001(3) 0.025(3) -0.023(4)
C13 0.066(3) 0.082(4) 0.044(3) -0.026(3) 0.015(2) -0.005(3)
C14 0.075(4) 0.069(4) 0.045(3) -0.024(3) 0.010(3) -0.019(3)
C15 0.044(3) 0.078(4) 0.069(4) -0.018(3) 0.019(3) -0.006(3)
C16 0.080(4) 0.070(4) 0.079(4) -0.019(3) 0.001(3) 0.029(3)
C17 0.056(3) 0.066(4) 0.059(3) -0.008(3) 0.011(3) -0.022(3)
C18 0.069(4) 0.086(4) 0.040(3) 0.010(3) -0.013(2) -0.010(3)
Cl 0.0387(6) 0.0458(6) 0.0519(6) 0.0070(5) 0.0057(5) 0.0076(5)
Li 0.042(4) 0.037(4) 0.043(4) 0.002(3) 0.006(3) 0.005(3)
O1 0.075(2) 0.048(2) 0.0463(19) 0.0103(16) 0.0190(17) 0.0060(18)
O2 0.047(2) 0.062(2) 0.069(2) -0.0092(19) -0.0006(17) -0.0069(17)
O3 0.060(2) 0.055(2) 0.0475(19) -0.0117(16) 0.0124(16) -0.0022(17)
C19 0.134(6) 0.099(5) 0.041(3) 0.006(3) 0.003(4) 0.009(5)
C20 0.124(7) 0.124(7) 0.112(6) 0.053(5) 0.055(6) 0.041(6)
C21 0.130(7) 0.106(6) 0.093(6) 0.015(5) 0.012(5) 0.007(6)
C22 0.107(6) 0.082(5) 0.085(5) -0.001(4) 0.009(4) -0.048(4)
C23 0.078(5) 0.087(5) 0.123(7) 0.019(5) -0.001(4) -0.001(4)
C24 0.081(5) 0.091(5) 0.076(4) -0.028(4) 0.010(3) -0.023(4)
C25 0.047(4) 0.143(8) 0.184(10) -0.023(7) -0.032(5) 0.006(4)
C26 0.178(11) 0.129(9) 0.225(14) 0.003(9) -0.051(10) 0.083(8)
C27 0.100(5) 0.063(4) 0.085(5) -0.020(3) 0.009(4) 0.006(4)
C28 0.057(5) 0.071(6) 0.060(5) -0.021(4) 0.005(4) -0.001(4)
C28' 0.054(10) 0.050(10) 0.079(12) -0.018(8) 0.008(8) 0.016(8)
C29 0.055(6) 0.110(9) 0.056(5) -0.008(5) 0.022(4) -0.003(5)
C29' 0.093(17) 0.077(14) 0.048(10) -0.018(9) -0.004(10) 0.020(12)
C30 0.085(11) 0.088(9) 0.103(9) 0.027(7) 0.071(9) 0.009(8)
C30' 0.09(2) 0.12(3) 0.14(3) -0.08(2) 0.07(2) -0.04(2)

loop_
_atom_type_symbol
_atom_type_description
_atom_type_scat_dispersion_real
_atom_type_scat_dispersion_imag
_atom_type_scat_source
C C 0.0033 0.0016 'International Tables Vol C Tables 4.2.6.8 and 6.1.1.4'
H H 0.0000 0.0000 'International Tables Vol C Tables 4.2.6.8 and 6.1.1.4'
N N 0.0061 0.0033 'International Tables Vol C Tables 4.2.6.8 and 6.1.1.4'
Si Si 0.0817 0.0704 'International Tables Vol C Tables 4.2.6.8 and 6.1.1.4'
Yb Yb -0.3850 5.5486 'International Tables Vol C Tables 4.2.6.8 and 6.1.1.4'
O O 0.0106 0.0060 'International Tables Vol C Tables 4.2.6.8 and 6.1.1.4'
Cl Cl 0.1484 0.1585 'International Tables Vol C Tables 4.2.6.8 and 6.1.1.4'
Li Li -0.0003 0.0001 'International Tables Vol C Tables 4.2.6.8 and 6.1.1.4'

loop_
_geom_angle_atom_site_label_1
_geom_angle_atom_site_label_2
_geom_angle_atom_site_label_3
_geom_angle
_geom_angle_site_symmetry_1
_geom_angle_site_symmetry_3
_geom_angle_publ_flag
N2 Yb N3 111.48(13) . . ?
N2 Yb N1 112.57(12) . . ?
N3 Yb N1 114.00(12) . . ?
N2 Yb Cl 106.24(10) . . ?
N3 Yb Cl 104.61(9) . . ?
N1 Yb Cl 107.21(9) . . ?
N2 Yb Si1 131.13(9) . . ?
N3 Yb Si1 112.00(9) . . ?
N1 Yb Si1 26.10(8) . . ?
Cl Yb Si1 83.20(3) . . ?
N2 Yb Si4 25.68(10) . . ?
N3 Yb Si4 132.16(9) . . ?
N1 Yb Si4 107.14(9) . . ?
Cl Yb Si4 84.77(4) . . ?
Si1 Yb Si4 115.69(3) . . ?
N2 Yb Si6 106.52(9) . . ?
N3 Yb Si6 25.53(9) . . ?
N1 Yb Si6 134.44(9) . . ?
Cl Yb Si6 82.54(4) . . ?
Si1 Yb Si6 122.32(3) . . ?
Si4 Yb Si6 118.16(3) . . ?
N2 Yb Si3 21.88(10) . . ?
N3 Yb Si3 92.36(9) . . ?
N1 Yb Si3 114.22(8) . . ?
Cl Yb Si3 123.27(4) . . ?
Si1 Yb Si3 138.98(3) . . ?
Si4 Yb Si3 47.55(4) . . ?
Si6 Yb Si3 93.98(3) . . ?
N2 Yb Si5 114.45(9) . . ?
N3 Yb Si5 21.78(9) . . ?
N1 Yb Si5 94.25(9) . . ?
Cl Yb Si5 121.46(3) . . ?
Si1 Yb Si5 98.59(3) . . ?
Si4 Yb Si5 139.72(3) . . ?
Si6 Yb Si5 47.25(3) . . ?
Si3 Yb Si5 92.72(3) . . ?
N2 Yb Si2 94.48(10) . . ?
N3 Yb Si2 114.14(9) . . ?
N1 Yb Si2 21.20(8) . . ?
Cl Yb Si2 125.01(3) . . ?
Si1 Yb Si2 47.23(3) . . ?
Si4 Yb Si2 95.79(3) . . ?
Si6 Yb Si2 139.25(3) . . ?
Si3 Yb Si2 93.27(3) . . ?
Si5 Yb Si2 92.39(3) . . ?
N1 Si1 C3 111.7(2) . . ?
N1 Si1 C1 102.8(2) . . ?
C3 Si1 C1 108.4(3) . . ?
N1 Si1 C4 112.7(2) . . ?
C3 Si1 C4 108.8(3) . . ?
C1 Si1 C4 112.3(2) . . ?
N1 Si1 Si2 35.94(11) . . ?
C3 Si1 Si2 110.6(2) . . ?
C1 Si1 Si2 69.12(17) . . ?
C4 Si1 Si2 137.55(19) . . ?
N1 Si1 Yb 33.81(11) . . ?
C3 Si1 Yb 102.27(19) . . ?
C1 Si1 Yb 134.99(18) . . ?
C4 Si1 Yb 87.04(16) . . ?
Si2 Si1 Yb 69.67(4) . . ?
N1 Si2 C6 114.2(2) . . ?
N1 Si2 C5 113.3(2) . . ?
C6 Si2 C5 106.6(2) . . ?
N1 Si2 C2 103.3(2) . . ?
C6 Si2 C2 110.3(2) . . ?
C5 Si2 C2 109.0(3) . . ?
N1 Si2 Si1 35.96(11) . . ?
C6 Si2 Si1 126.83(17) . . ?
C5 Si2 Si1 124.81(17) . . ?
C2 Si2 Si1 67.32(16) . . ?
N1 Si2 Yb 27.24(11) . . ?
C6 Si2 Yb 96.89(18) . . ?
C5 Si2 Yb 101.33(18) . . ?
C2 Si2 Yb 130.33(16) . . ?
Si1 Si2 Yb 63.11(3) . . ?
N2 Si3 C9 113.4(3) . . ?
N2 Si3 C10 114.2(2) . . ?
C9 Si3 C10 106.5(3) . . ?
N2 Si3 C7 103.1(2) . . ?
C9 Si3 C7 109.7(3) . . ?
C10 Si3 C7 109.9(3) . . ?
N2 Si3 Si4 35.76(12) . . ?
C9 Si3 Si4 124.6(2) . . ?
C10 Si3 Si4 127.0(2) . . ?
C7 Si3 Si4 67.3(2) . . ?
N2 Si3 Yb 28.16(12) . . ?
C9 Si3 Yb 99.4(2) . . ?
C10 Si3 Yb 97.63(17) . . ?
C7 Si3 Yb 131.2(2) . . ?
Si4 Si3 Yb 63.91(4) . . ?
N2 Si4 C12 111.4(2) . . ?
N2 Si4 C11 113.3(2) . . ?
C12 Si4 C11 108.0(3) . . ?
N2 Si4 C8 102.1(2) . . ?
C12 Si4 C8 108.8(3) . . ?
C11 Si4 C8 113.2(3) . . ?
N2 Si4 Si3 35.50(12) . . ?
C12 Si4 Si3 110.7(2) . . ?
C11 Si4 Si3 137.95(18) . . ?
C8 Si4 Si3 68.68(19) . . ?
N2 Si4 Yb 33.04(11) . . ?
C12 Si4 Yb 103.98(18) . . ?
C11 Si4 Yb 86.81(16) . . ?
C8 Si4 Yb 132.9(2) . . ?
Si3 Si4 Yb 68.54(4) . . ?
N3 Si6 C17 114.1(2) . . ?
N3 Si6 C18 110.8(2) . . ?
C17 Si6 C18 107.3(3) . . ?
N3 Si6 C14 102.7(2) . . ?
C17 Si6 C14 112.7(3) . . ?
C18 Si6 C14 109.1(3) . . ?
N3 Si6 Si5 35.87(11) . . ?
C17 Si6 Si5 140.00(19) . . ?
C18 Si6 Si5 109.20(19) . . ?
C14 Si6 Si5 69.45(17) . . ?
N3 Si6 Yb 32.88(11) . . ?
C17 Si6 Yb 87.96(17) . . ?
C18 Si6 Yb 102.71(18) . . ?
C14 Si6 Yb 133.64(18) . . ?
Si5 Si6 Yb 68.69(3) . . ?
N3 Si5 C16 113.5(2) . . ?
N3 Si5 C15 112.3(2) . . ?
C16 Si5 C15 107.9(3) . . ?
N3 Si5 C13 104.0(2) . . ?
C16 Si5 C13 109.1(3) . . ?
C15 Si5 C13 109.9(3) . . ?
N3 Si5 Si6 36.10(11) . . ?
C16 Si5 Si6 127.5(2) . . ?
C15 Si5 Si6 122.64(19) . . ?
C13 Si5 Si6 67.99(17) . . ?
N3 Si5 Yb 28.03(11) . . ?
C16 Si5 Yb 99.06(19) . . ?
C15 Si5 Yb 96.64(17) . . ?
C13 Si5 Yb 132.04(18) . . ?
Si6 Si5 Yb 64.06(3) . . ?
Si2 N1 Si1 108.10(19) . . ?
Si2 N1 Yb 131.56(18) . . ?
Si1 N1 Yb 120.09(17) . . ?
Si3 N2 Si4 108.74(19) . . ?
Si3 N2 Yb 129.96(19) . . ?
Si4 N2 Yb 121.28(19) . . ?
Si5 N3 Si6 108.03(18) . . ?
Si5 N3 Yb 130.18(18) . . ?
Si6 N3 Yb 121.59(18) . . ?
C2 C1 Si1 103.9(3) . . ?
C1 C2 Si2 106.4(3) . . ?
C8 C7 Si3 105.9(4) . . ?
C7 C8 Si4 103.9(4) . . ?
C14 C13 Si5 106.8(3) . . ?
C13 C14 Si6 105.2(3) . . ?
Li Cl Yb 171.29(18) . . ?
O2 Li O3 109.7(4) . . ?
O2 Li O1 109.7(4) . . ?
O3 Li O1 108.9(4) . . ?
O2 Li Cl 110.0(3) . . ?
O3 Li Cl 106.0(3) . . ?
O1 Li Cl 112.4(3) . . ?
C21 O1 C20 114.5(5) . . ?
C21 O1 Li 126.8(5) . . ?
C20 O1 Li 118.4(4) . . ?
C24 O2 C25 115.3(5) . . ?
C24 O2 Li 123.6(4) . . ?
C25 O2 Li 120.8(5) . . ?
C28' O3 C28 65.8(8) . . ?
C28' O3 C29 89.1(9) . . ?
C28 O3 C29 115.5(5) . . ?
C28' O3 C29' 114.3(10) . . ?
C28 O3 C29' 83.1(9) . . ?
C29 O3 C29' 53.8(9) . . ?
C28' O3 Li 130.7(8) . . ?
C28 O3 Li 115.1(4) . . ?
C29 O3 Li 125.2(5) . . ?
C29' O3 Li 114.7(7) . . ?
O1 C20 C19 106.5(6) . . ?
O1 C21 C22 113.5(7) . . ?
O2 C24 C23 114.9(6) . . ?
C26 C25 O2 122.8(9) . . ?
C28' C27 C28 61.9(7) . . ?
O3 C28 C27 113.9(6) . . ?
O3 C28 C28' 55.7(7) . . ?
C27 C28 C28' 58.2(7) . . ?
O3 C28 C29' 52.3(6) . . ?
C27 C28 C29' 126.8(8) . . ?
C28' C28 C29' 89.3(10) . . ?
O3 C28' C27 118.4(11) . . ?
O3 C28' C28 58.5(7) . . ?
C27 C28' C28 59.9(8) . . ?
O3 C28' C29 47.2(6) . . ?
C27 C28' C29 128.1(12) . . ?
C28 C28' C29 86.9(9) . . ?
C30' C29 C29' 68.5(18) . . ?
C30' C29 O3 132.6(16) . . ?
C29' C29 O3 68.3(11) . . ?
C30' C29 C30 23.8(14) . . ?
C29' C29 C30 44.8(11) . . ?
O3 C29 C30 110.1(8) . . ?
C30' C29 C28' 156.2(18) . . ?
C29' C29 C28' 93.9(14) . . ?
O3 C29 C28' 43.7(6) . . ?
C30 C29 C28' 136.8(10) . . ?
C30 C29' C29 72.5(18) . . ?
C30 C29' C30' 18(3) . . ?
C29 C29' C30' 55(2) . . ?
C30 C29' O3 126.2(19) . . ?
C29 C29' O3 58.0(9) . . ?
C30' C29' O3 110(2) . . ?
C30 C29' C28 159.0(18) . . ?
C29 C29' C28 89.7(13) . . ?
C30' C29' C28 142(2) . . ?
O3 C29' C28 44.5(7) . . ?
C30' C30 C29' 128(7) . . ?
C30' C30 C29 65(6) . . ?
C29' C30 C29 62.8(14) . . ?
C30 C30' C29 91(6) . . ?
C30 C30' C29' 34(4) . . ?
C29 C30' C29' 56.9(17) . . ?

loop_
_geom_bond_atom_site_label_1
_geom_bond_atom_site_label_2
_geom_bond_distance
_geom_bond_site_symmetry_2
_geom_bond_publ_flag
Yb N2 2.179(3) . ?
Yb N3 2.181(3) . ?
Yb N1 2.189(3) . ?
Yb Cl 2.5730(11) . ?
Yb Si1 3.4034(12) . ?
Yb Si4 3.4152(12) . ?
Yb Si6 3.4227(11) . ?
Yb Si3 3.5390(13) . ?
Yb Si5 3.5460(12) . ?
Yb Si2 3.5783(12) . ?
Si1 N1 1.731(3) . ?
Si1 C3 1.861(6) . ?
Si1 C1 1.880(5) . ?
Si1 C4 1.882(5) . ?
Si1 Si2 2.8011(17) . ?
Si2 N1 1.730(3) . ?
Si2 C6 1.863(5) . ?
Si2 C5 1.864(5) . ?
Si2 C2 1.890(6) . ?
Si3 N2 1.721(4) . ?
Si3 C9 1.856(7) . ?
Si3 C10 1.859(5) . ?
Si3 C7 1.893(6) . ?
Si3 Si4 2.806(2) . ?
Si4 N2 1.732(4) . ?
Si4 C12 1.858(6) . ?
Si4 C11 1.864(6) . ?
Si4 C8 1.886(5) . ?
Si6 N3 1.732(3) . ?
Si6 C17 1.857(5) . ?
Si6 C18 1.870(5) . ?
Si6 C14 1.881(5) . ?
Si6 Si5 2.7951(18) . ?
Si5 N3 1.722(4) . ?
Si5 C16 1.865(6) . ?
Si5 C15 1.869(5) . ?
Si5 C13 1.895(5) . ?
C1 C2 1.549(7) . ?
C7 C8 1.548(8) . ?
C13 C14 1.542(7) . ?
Cl Li 2.411(7) . ?
Li O2 1.926(8) . ?
Li O3 1.934(8) . ?
Li O1 1.952(8) . ?
O1 C21 1.398(8) . ?
O1 C20 1.432(8) . ?
O2 C24 1.414(7) . ?
O2 C25 1.434(8) . ?
O3 C28' 1.377(16) . ?
O3 C28 1.421(8) . ?
O3 C29 1.463(10) . ?
O3 C29' 1.60(2) . ?
C19 C20 1.594(11) . ?
C21 C22 1.525(10) . ?
C23 C24 1.465(9) . ?
C25 C26 1.344(11) . ?
C27 C28' 1.464(18) . ?
C27 C28 1.492(10) . ?
C28 C28' 1.520(17) . ?
C28 C29' 2.01(3) . ?
C28' C29 1.99(2) . ?
C29 C30' 1.36(5) . ?
C29 C29' 1.39(2) . ?
C29 C30 1.49(2) . ?
C29' C30 1.10(3) . ?
C29' C30' 1.55(4) . ?
C30 C30' 0.60(3) . ?
